data_1547719
loop_
_publ_author_name
'Zhengqiang Xia'
'Cheng He'
'Xiaoge Wang'
'Chunying Duan'

_publ_section_title
;
 Modifying electron transfer between photoredox and organocatalytic units
 via framework interpenetration for beta-carbonyl functionalization
;
_journal_name_full 'Nature Communications'
_journal_page_first 361
_journal_paper_doi 10.1038/s41467-017-00416-8
_journal_volume 8
_journal_year 2017
_chemical_formula_sum 'C120 H125 N17 O31 Zn4'
_chemical_formula_weight 2562.85
_space_group_IT_number 5
_symmetry_cell_setting Monoclinic'
_symmetry_space_group_name_Hall 'C 2y'
_symmetry_space_group_name_H-M 'C 1 2 1'
_atom_sites_solution_hydrogens geom
_atom_sites_solution_primary direct
_atom_sites_solution_secondary difmap
_cell_angle_alpha 90.00
_cell_angle_beta 116.2505(11)
_cell_angle_gamma 90.00
_cell_formula_units_Z 2
_cell_length_a 25.0155(17)
_cell_length_b 9.6927(7)
_cell_length_c 27.3884(18)
_cell_measurement_reflns_used 9921
_cell_measurement_temperature 200(2)
_cell_measurement_theta_max 27.49
_cell_measurement_theta_min 2.34
_cell_volume 5955.9(7)
_computing_cell_refinement 'Bruker SAINT'
_computing_data_collection 'Bruker APEX2'
_computing_data_reduction 'Bruker SAINT'
_computing_molecular_graphics 'Bruker SHELXTL'
_computing_publication_material 'Bruker SHELXTL'
_computing_structure_refinement 'SHELXL-97 (Sheldrick, 1997)'
_computing_structure_solution 'SHELXS-97 (Sheldrick, 1990)'
_diffrn_ambient_temperature 200(2)
_diffrn_measured_fraction_theta_full 0.989
_diffrn_measured_fraction_theta_max 0.989
_diffrn_measurement_device_type 'Bruker APEX-II CCD'
_diffrn_measurement_method '\f and \w scans'
_diffrn_radiation_monochromator graphite
_diffrn_radiation_source 'fine-focus sealed tube'
_diffrn_radiation_type MoK\a
_diffrn_radiation_wavelength 0.71073
_diffrn_reflns_av_R_equivalents 0.0188
_diffrn_reflns_av_sigmaI/netI 0.0386
_diffrn_reflns_limit_h_max 32
_diffrn_reflns_limit_h_min -32
_diffrn_reflns_limit_k_max 12
_diffrn_reflns_limit_k_min -12
_diffrn_reflns_limit_l_max 35
_diffrn_reflns_limit_l_min -32
_diffrn_reflns_number 22473
_diffrn_reflns_theta_full 27.50
_diffrn_reflns_theta_max 27.50
_diffrn_reflns_theta_min 2.29
_diffrn_standards_number 0
_exptl_absorpt_coefficient_mu 0.881
_exptl_absorpt_correction_T_max 0.846
_exptl_absorpt_correction_T_min 0.754
_exptl_absorpt_correction_type multi-scan
_exptl_absorpt_process_details sadabs
_exptl_crystal_colour yellow
_exptl_crystal_density_diffrn 1.429
_exptl_crystal_density_method 'not measured'
_exptl_crystal_description block
_exptl_crystal_F_000 2664
_exptl_crystal_size_max 0.32
_exptl_crystal_size_mid 0.27
_exptl_crystal_size_min 0.19
_refine_diff_density_max 1.401
_refine_diff_density_min -0.868
_refine_diff_density_rms 0.095
_refine_ls_abs_structure_details 'Flack H D (1983), Acta Cryst. A39, 876-881'
_refine_ls_abs_structure_Flack 0.070(13)
_refine_ls_extinction_method none
_refine_ls_goodness_of_fit_ref 1.064
_refine_ls_hydrogen_treatment constr
_refine_ls_matrix_type full
_refine_ls_number_parameters 778
_refine_ls_number_reflns 13177
_refine_ls_number_restraints 26
_refine_ls_restrained_S_all 1.083
_refine_ls_R_factor_all 0.0551
_refine_ls_R_factor_gt 0.0491
_refine_ls_shift/su_max 0.188
_refine_ls_shift/su_mean 0.016
_refine_ls_structure_factor_coef Fsqd
_refine_ls_weighting_details 'calc w=1/[\s^2^(Fo^2^)+(0.1400P)^2^+0.2098P] where P=(Fo^2^+2Fc^2^)/3'
_refine_ls_weighting_scheme calc
_refine_ls_wR_factor_gt 0.1726
_refine_ls_wR_factor_ref 0.1792
_reflns_number_gt 11681
_reflns_number_total 13177
_reflns_threshold_expression >2sigma(I)
_cod_data_source_file 41467_2017_416_MOESM3_ESM.cif
_cod_data_source_block 2
_cod_original_sg_symbol_H-M C2
_cod_database_code 1547719

loop_
_symmetry_equiv_pos_as_xyz
'x, y, z'
'-x, y, -z'
'x+1/2, y+1/2, z'
'-x+1/2, y+1/2, -z'

loop_
_atom_site_label
_atom_site_type_symbol
_atom_site_fract_x
_atom_site_fract_y
_atom_site_fract_z
_atom_site_U_iso_or_equiv
_atom_site_adp_type
_atom_site_occupancy
_atom_site_symmetry_multiplicity
_atom_site_calc_flag
_atom_site_refinement_flags
_atom_site_disorder_assembly
_atom_site_disorder_group
C62 C 0.5330(4) 0.4707(8) 0.4889(3) 0.140(4) Uani 0.50 1 d PD . .
O16 O 0.5207(3) 0.3214(7) 0.4709(3) 0.243(5) Uani 0.50 1 d PD . .
O1 O -0.1109(2) 1.0783(4) -0.00932(10) 0.1718(17) Uani 1 1 d U . .
Zn1 Zn -0.207288(9) 1.28531(2) -0.068977(9) 0.02365(7) Uani 1 1 d . . .
Zn2 Zn 0.290473(9) 0.53509(3) 0.430270(9) 0.02681(8) Uani 1 1 d . . .
C1 C -0.13090(15) 1.1279(3) 0.02163(10) 0.0552(10) Uani 1 1 d U . .
C2 C -0.10395(11) 1.0804(3) 0.07892(10) 0.0374(7) Uani 1 1 d . . .
C3 C -0.11857(9) 1.1438(3) 0.11727(9) 0.0314(6) Uani 1 1 d . . .
H3 H -0.1455 1.2194 0.1070 0.038 Uiso 1 1 calc R . .
C4 C -0.09331(9) 1.0951(3) 0.17076(9) 0.0302(6) Uani 1 1 d . . .
H4 H -0.1047 1.1353 0.1964 0.036 Uiso 1 1 calc R . .
C5 C -0.05284(8) 0.9912(3) 0.18665(8) 0.0234(5) Uani 1 1 d . . .
C6 C -0.03802(10) 0.9275(3) 0.14897(9) 0.0317(6) Uani 1 1 d . . .
H6 H -0.0103 0.8534 0.1597 0.038 Uiso 1 1 calc R . .
C7 C -0.06361(12) 0.9725(3) 0.09626(9) 0.0393(6) Uani 1 1 d . . .
H7 H -0.0534 0.9281 0.0706 0.047 Uiso 1 1 calc R . .
C8 C 0.02938(8) 0.8866(3) 0.26816(8) 0.0259(5) Uani 1 1 d . . .
C9 C 0.04116(9) 0.7818(3) 0.30655(9) 0.0299(5) Uani 1 1 d . . .
H9 H 0.0099 0.7499 0.3144 0.036 Uiso 1 1 calc R . .
C10 C 0.09694(9) 0.7235(3) 0.33328(9) 0.0301(6) Uani 1 1 d . . .
H10 H 0.1043 0.6541 0.3600 0.036 Uiso 1 1 calc R . .
C11 C 0.14343(8) 0.7682(3) 0.32047(9) 0.0264(5) Uani 1 1 d . . .
C12 C 0.13109(9) 0.8698(3) 0.28234(9) 0.0348(7) Uani 1 1 d . . .
H12 H 0.1618 0.9000 0.2733 0.042 Uiso 1 1 calc R . .
C13 C 0.07526(9) 0.9300(3) 0.25643(9) 0.0313(6) Uani 1 1 d . . .
H13 H 0.0684 1.0013 0.2305 0.038 Uiso 1 1 calc R . .
C14 C 0.20269(10) 0.7035(3) 0.34690(9) 0.0333(6) Uani 1 1 d . . .
C15 C 0.43604(9) 0.4512(3) 0.26954(8) 0.0270(5) Uani 1 1 d . . .
C16 C 0.45836(9) 0.5082(3) 0.32200(8) 0.0286(6) Uani 1 1 d . . .
H16 H 0.4978 0.5439 0.3388 0.034 Uiso 1 1 calc R . .
C17 C 0.42342(9) 0.5127(3) 0.34942(9) 0.0317(6) Uani 1 1 d . . .
H17 H 0.4382 0.5547 0.3843 0.038 Uiso 1 1 calc R . .
C18 C 0.36572(8) 0.4547(3) 0.32531(8) 0.0248(5) Uani 1 1 d . . .
C19 C 0.34353(9) 0.3971(3) 0.27432(8) 0.0303(6) Uani 1 1 d . . .
H19 H 0.3043 0.3604 0.2583 0.036 Uiso 1 1 calc R . .
C20 C 0.37799(9) 0.3918(3) 0.24572(8) 0.0287(6) Uani 1 1 d . . .
H20 H 0.3629 0.3492 0.2109 0.034 Uiso 1 1 calc R . .
C21 C 0.32683(9) 0.4595(3) 0.35445(8) 0.0304(6) Uani 1 1 d . . .
C22 C -0.46986(9) 0.9419(3) -0.23323(8) 0.0260(5) Uani 1 1 d . . .
C23 C -0.45759(10) 1.0432(3) -0.19407(9) 0.0282(6) Uani 1 1 d . . .
H23 H -0.4883 1.0758 -0.1856 0.034 Uiso 1 1 calc R . .
C24 C -0.40001(9) 1.0977(3) -0.16697(9) 0.0264(6) Uani 1 1 d . . .
H24 H -0.3921 1.1664 -0.1399 0.032 Uiso 1 1 calc R . .
C25 C -0.35485(9) 1.0542(3) -0.17860(9) 0.0274(5) Uani 1 1 d . . .
C26 C -0.36657(9) 0.9502(3) -0.21821(9) 0.0285(5) Uani 1 1 d . . .
H26 H -0.3358 0.9185 -0.2268 0.034 Uiso 1 1 calc R . .
C27 C -0.42335(9) 0.8946(3) -0.24449(8) 0.0281(6) Uani 1 1 d . . .
H27 H -0.4310 0.8234 -0.2706 0.034 Uiso 1 1 calc R . .
C28 C -0.29243(9) 1.1122(3) -0.14983(9) 0.0266(5) Uani 1 1 d . . .
C29 C -0.06307(8) 1.3771(3) -0.23064(8) 0.0235(5) Uani 1 1 d . . .
C30 C -0.12009(10) 1.4243(3) -0.25432(9) 0.0308(6) Uani 1 1 d . . .
H30 H -0.1359 1.4616 -0.2901 0.037 Uiso 1 1 calc R . .
C31 C -0.15521(9) 1.4191(3) -0.22771(9) 0.0288(6) Uani 1 1 d . . .
H31 H -0.1946 1.4548 -0.2445 0.035 Uiso 1 1 calc R . .
C32 C -0.13250(9) 1.3602(3) -0.17476(8) 0.0254(5) Uani 1 1 d . . .
C33 C -0.07533(9) 1.3090(3) -0.15239(8) 0.0259(6) Uani 1 1 d . . .
H33 H -0.0597 1.2682 -0.1173 0.031 Uiso 1 1 calc R . .
C34 C -0.03976(9) 1.3150(3) -0.17938(9) 0.0320(7) Uani 1 1 d . . .
H34 H -0.0006 1.2779 -0.1634 0.038 Uiso 1 1 calc R . .
C35 C -0.17189(9) 1.3530(3) -0.14702(9) 0.0286(6) Uani 1 1 d . . .
C36 C 0.44804(9) 0.8412(3) 0.68610(9) 0.0267(5) Uani 1 1 d . . .
C37 C 0.46331(9) 0.9055(3) 0.64823(8) 0.0295(6) Uani 1 1 d . . .
H37 H 0.4901 0.9814 0.6591 0.035 Uiso 1 1 calc R . .
C38 C 0.43917(10) 0.8582(3) 0.59414(9) 0.0324(6) Uani 1 1 d . . .
H38 H 0.4501 0.9012 0.5687 0.039 Uiso 1 1 calc R . .
C39 C 0.39849(10) 0.7461(3) 0.57767(8) 0.0291(6) Uani 1 1 d . . .
C40 C 0.38283(9) 0.6858(3) 0.61485(9) 0.0290(6) Uani 1 1 d . . .
H40 H 0.3540 0.6140 0.6032 0.035 Uiso 1 1 calc R . .
C41 C 0.40793(9) 0.7267(3) 0.66891(9) 0.0308(6) Uani 1 1 d . . .
H41 H 0.3985 0.6789 0.6944 0.037 Uiso 1 1 calc R . .
C42 C 0.37202(12) 0.7042(3) 0.51838(10) 0.0402(7) Uani 1 1 d . . .
C43 C -0.23023(10) 1.5838(3) -0.08382(11) 0.0354(6) Uani 1 1 d . . .
H43 H -0.2457 1.5734 -0.1222 0.042 Uiso 1 1 calc R . .
C44 C -0.19388(12) 1.6769(3) -0.00346(11) 0.0469(7) Uani 1 1 d . . .
H44 H -0.1793 1.7421 0.0254 0.056 Uiso 1 1 calc R . .
C45 C -0.19709(12) 1.5357(3) 0.00112(10) 0.0430(7) Uani 1 1 d . . .
H45 H -0.1851 1.4861 0.0342 0.052 Uiso 1 1 calc R . .
C46 C -0.21128(11) 1.8315(3) -0.08427(13) 0.0466(7) Uani 1 1 d . . .
H46A H -0.2167 1.9121 -0.0647 0.056 Uiso 1 1 calc R . .
H46B H -0.2429 1.8339 -0.1223 0.056 Uiso 1 1 calc R . .
C47 C -0.15008(10) 1.8381(3) -0.08375(11) 0.0411(6) Uani 1 1 d . . .
H47 H -0.1184 1.8289 -0.0455 0.049 Uiso 1 1 calc R . .
C48 C -0.13933(12) 1.7330(4) -0.11931(13) 0.0586(8) Uani 1 1 d . . .
H48A H -0.1226 1.6468 -0.0988 0.070 Uiso 1 1 calc R . .
H48B H -0.1769 1.7110 -0.1517 0.070 Uiso 1 1 calc R . .
C49 C -0.09580(12) 1.7994(3) -0.13566(14) 0.0589(8) Uani 1 1 d . . .
H49A H -0.0979 1.7581 -0.1695 0.071 Uiso 1 1 calc R . .
H49B H -0.0545 1.7914 -0.1065 0.071 Uiso 1 1 calc R . .
C50 C -0.11682(13) 1.9518(4) -0.14466(13) 0.0676(9) Uani 1 1 d . . .
H50A H -0.0827 2.0145 -0.1366 0.081 Uiso 1 1 calc R . .
H50B H -0.1467 1.9666 -0.1828 0.081 Uiso 1 1 calc R . .
C51 C 0.26624(12) 0.2365(3) 0.41996(11) 0.0430(7) Uani 1 1 d . . .
H51 H 0.2458 0.2409 0.3814 0.052 Uiso 1 1 calc R . .
C52 C 0.30627(13) 0.2894(5) 0.50587(11) 0.0542(9) Uani 1 1 d . . .
H52 H 0.3194 0.3422 0.5383 0.065 Uiso 1 1 calc R . .
C53 C 0.31039(14) 0.1554(4) 0.50349(12) 0.0586(10) Uani 1 1 d . . .
H53 H 0.3271 0.0943 0.5337 0.070 Uiso 1 1 calc R . .
C54 C 0.28816(11) -0.0183(4) 0.42781(12) 0.0584(8) Uani 1 1 d . . .
H54A H 0.2471 -0.0531 0.4063 0.070 Uiso 1 1 calc R . .
H54B H 0.3093 -0.0831 0.4583 0.070 Uiso 1 1 calc R . .
C55 C 0.32053(12) -0.0106(3) 0.39167(12) 0.0507(7) Uani 1 1 d . . .
H55 H 0.2920 0.0229 0.3547 0.061 Uiso 1 1 calc R . .
C56 C 0.34284(10) -0.1468(3) 0.38617(9) 0.0332(6) Uani 1 1 d . . .
H56A H 0.3097 -0.2049 0.3607 0.040 Uiso 1 1 calc R . .
H56B H 0.3615 -0.1937 0.4220 0.040 Uiso 1 1 calc R . .
C57 C 0.40450(14) 0.0210(5) 0.37468(15) 0.0771(11) Uani 1 1 d . . .
H57A H 0.3891 0.0729 0.3400 0.093 Uiso 1 1 calc R . .
H57B H 0.4484 0.0318 0.3936 0.093 Uiso 1 1 calc R . .
C58 C 0.38838(12) -0.1249(4) 0.36445(12) 0.0506(8) Uani 1 1 d . . .
H58A H 0.4237 -0.1844 0.3838 0.061 Uiso 1 1 calc R . .
H58B H 0.3710 -0.1456 0.3250 0.061 Uiso 1 1 calc R . .
C59 C 0.0000 0.7873(6) 1.0000 0.208(6) Uiso 1 2 d SDU . .
C61 C 0.0000 0.5101(5) 1.0000 0.091(2) Uiso 1 2 d SDU . .
N1 N -0.02870(8) 0.9451(2) 0.24158(7) 0.0295(5) Uani 1 1 d . . .
N2 N -0.52662(8) 0.8839(3) -0.25911(7) 0.0290(5) Uani 1 1 d . . .
N3 N -0.22016(8) 1.4797(2) -0.04923(8) 0.0327(5) Uani 1 1 d . . .
N4 N -0.21581(10) 1.7044(3) -0.05790(10) 0.0439(6) Uani 1 1 d . . .
N5 N -0.14336(8) 1.9771(2) -0.10680(8) 0.0326(5) Uani 1 1 d . . .
H5A H -0.1800 2.0186 -0.1249 0.039 Uiso 1 1 calc R . .
H5B H -0.1191 2.0344 -0.0790 0.039 Uiso 1 1 calc R . .
N6 N 0.27924(9) 0.3429(3) 0.45249(8) 0.0365(6) Uani 1 1 d . . .
N7 N 0.28612(10) 0.1187(3) 0.44928(10) 0.0467(6) Uani 1 1 d . . .
N8 N 0.37477(12) 0.0766(4) 0.41223(14) 0.0824(10) Uani 1 1 d . . .
H8A H 0.3989 0.0613 0.4486 0.099 Uiso 1 1 calc R . .
H8B H 0.3655 0.1689 0.4066 0.099 Uiso 1 1 calc R . .
N9 N 0.0195(3) 0.6546(7) 0.9842(4) 0.173(5) Uiso 0.50 1 d PDU . .
O2 O -0.16932(8) 1.2147(3) 0.00581(8) 0.0623(7) Uani 1 1 d . . .
O3 O 0.23839(7) 0.7253(3) 0.32653(8) 0.0466(5) Uani 1 1 d . . .
O4 O 0.21470(7) 0.6285(2) 0.38915(6) 0.0369(5) Uani 1 1 d . . .
O5 O 0.27917(7) 0.3980(3) 0.33576(7) 0.0462(6) Uani 1 1 d . . .
O6 O 0.34567(7) 0.5303(2) 0.39775(7) 0.0390(5) Uani 1 1 d . . .
O7 O -0.25505(7) 1.0793(2) -0.16628(7) 0.0393(5) Uani 1 1 d . . .
O8 O -0.28238(6) 1.1874(2) -0.10914(6) 0.0320(4) Uani 1 1 d . . .
O9 O -0.22229(7) 1.4075(2) -0.16759(6) 0.0380(5) Uani 1 1 d . . .
O10 O -0.14944(6) 1.2902(2) -0.10039(6) 0.0289(4) Uani 1 1 d . . .
O11 O 0.39344(10) 0.7538(3) 0.48988(7) 0.0721(8) Uani 1 1 d . . .
O12 O 0.33051(7) 0.6141(3) 0.50484(7) 0.0462(6) Uani 1 1 d . . .
O13 O 0.75597(12) 0.1162(3) 0.73103(10) 0.0752(8) Uani 1 1 d . . .
O14 O 0.26677(14) 0.6939(5) 0.23428(13) 0.1142(13) Uani 1 1 d . . .
O15 O 0.5000 0.8695(5) 0.5000 0.0743(11) Uani 1 2 d S . .
O18 O 0.0295(4) 0.4381(10) 0.9924(4) 0.172(4) Uiso 0.50 1 d PDU . .
C60 C 0.0711(3) 0.6484(11) 0.9681(4) 0.392(16) Uiso 0.50 1 d PDU . .

loop_
_atom_site_aniso_label
_atom_site_aniso_U_11
_atom_site_aniso_U_22
_atom_site_aniso_U_33
_atom_site_aniso_U_23
_atom_site_aniso_U_13
_atom_site_aniso_U_12
C62 0.115(6) 0.198(10) 0.071(5) 0.037(6) 0.007(5) -0.097(7)
O16 0.098(4) 0.144(6) 0.263(9) 0.115(6) -0.124(5) -0.059(4)
O1 0.381(4) 0.0849(19) 0.0421(12) 0.0224(13) 0.0871(18) 0.114(2)
Zn1 0.01957(10) 0.02962(14) 0.02298(11) 0.00182(10) 0.01051(8) -0.00285(9)
Zn2 0.02001(10) 0.03852(17) 0.02174(12) -0.00441(10) 0.00908(9) 0.00157(10)
C1 0.095(2) 0.0361(14) 0.0158(10) -0.0072(10) 0.0078(12) -0.0183(15)
C2 0.0435(11) 0.0333(13) 0.0353(11) 0.0008(10) 0.0173(9) -0.0076(11)
C3 0.0300(9) 0.0375(13) 0.0279(10) 0.0057(9) 0.0140(7) 0.0014(10)
C4 0.0325(9) 0.0321(12) 0.0321(10) 0.0104(9) 0.0199(7) 0.0048(9)
C5 0.0243(8) 0.0301(11) 0.0215(8) -0.0039(8) 0.0155(6) -0.0008(8)
C6 0.0380(10) 0.0295(12) 0.0321(10) 0.0058(9) 0.0198(8) 0.0090(9)
C7 0.0673(13) 0.0330(13) 0.0271(9) -0.0085(9) 0.0294(9) -0.0039(12)
C8 0.0168(7) 0.0417(13) 0.0194(8) 0.0017(9) 0.0081(6) 0.0072(9)
C9 0.0252(8) 0.0412(13) 0.0308(9) 0.0098(10) 0.0193(7) 0.0048(10)
C10 0.0272(8) 0.0387(13) 0.0312(10) 0.0065(9) 0.0190(7) 0.0039(9)
C11 0.0183(8) 0.0298(12) 0.0294(9) -0.0023(9) 0.0088(7) 0.0005(9)
C12 0.0199(8) 0.0490(15) 0.0348(11) 0.0043(11) 0.0114(8) -0.0057(10)
C13 0.0259(9) 0.0357(13) 0.0357(10) 0.0059(10) 0.0168(8) 0.0058(9)
C14 0.0263(9) 0.0412(14) 0.0322(10) -0.0043(10) 0.0128(8) -0.0059(10)
C15 0.0245(8) 0.0323(12) 0.0233(9) 0.0028(9) 0.0096(7) 0.0086(9)
C16 0.0211(8) 0.0432(14) 0.0222(9) -0.0040(9) 0.0103(7) -0.0031(9)
C17 0.0271(9) 0.0465(15) 0.0232(9) -0.0037(10) 0.0126(7) 0.0014(10)
C18 0.0224(8) 0.0335(12) 0.0242(8) 0.0011(8) 0.0156(6) 0.0024(8)
C19 0.0241(8) 0.0427(14) 0.0246(9) 0.0031(10) 0.0111(7) -0.0037(10)
C20 0.0255(8) 0.0365(12) 0.0269(9) -0.0089(9) 0.0141(7) -0.0010(9)
C21 0.0217(8) 0.0536(15) 0.0203(8) 0.0034(10) 0.0133(6) 0.0057(10)
C22 0.0280(9) 0.0269(11) 0.0264(9) 0.0017(9) 0.0151(7) -0.0052(9)
C23 0.0282(9) 0.0278(12) 0.0289(10) -0.0025(10) 0.0130(8) -0.0009(10)
C24 0.0243(9) 0.0276(12) 0.0259(10) -0.0035(9) 0.0098(7) -0.0048(9)
C25 0.0276(9) 0.0303(12) 0.0258(9) 0.0012(9) 0.0133(7) -0.0041(10)
C26 0.0303(9) 0.0287(12) 0.0332(10) -0.0029(9) 0.0200(7) -0.0066(9)
C27 0.0265(9) 0.0380(13) 0.0231(9) -0.0099(9) 0.0139(7) -0.0032(10)
C28 0.0205(8) 0.0242(11) 0.0308(10) 0.0009(9) 0.0076(7) -0.0069(9)
C29 0.0250(8) 0.0299(12) 0.0225(8) -0.0058(9) 0.0169(6) -0.0085(9)
C30 0.0297(10) 0.0411(14) 0.0215(9) 0.0023(10) 0.0111(7) 0.0027(10)
C31 0.0248(8) 0.0359(13) 0.0294(10) 0.0096(10) 0.0154(7) 0.0047(9)
C32 0.0242(8) 0.0299(12) 0.0221(9) -0.0023(9) 0.0102(7) -0.0068(9)
C33 0.0219(8) 0.0383(14) 0.0163(8) 0.0020(9) 0.0074(7) -0.0035(9)
C34 0.0207(8) 0.0476(16) 0.0270(10) 0.0010(10) 0.0099(7) -0.0026(10)
C35 0.0259(9) 0.0321(12) 0.0282(10) -0.0048(10) 0.0124(7) -0.0067(9)
C36 0.0228(9) 0.0326(12) 0.0235(9) -0.0121(9) 0.0093(7) -0.0063(9)
C37 0.0330(9) 0.0370(13) 0.0236(9) -0.0021(9) 0.0171(7) -0.0077(10)
C38 0.0363(10) 0.0399(14) 0.0254(9) -0.0043(10) 0.0176(8) -0.0097(10)
C39 0.0287(9) 0.0374(14) 0.0151(9) -0.0066(9) 0.0041(7) 0.0011(10)
C40 0.0232(9) 0.0314(12) 0.0332(10) -0.0117(10) 0.0130(8) -0.0076(9)
C41 0.0262(9) 0.0446(14) 0.0203(9) 0.0056(10) 0.0090(7) -0.0089(10)
C42 0.0461(12) 0.0466(16) 0.0272(11) -0.0158(11) 0.0156(9) -0.0093(12)
C43 0.0293(9) 0.0328(13) 0.0491(12) 0.0112(10) 0.0219(8) 0.0031(9)
C44 0.0607(12) 0.0416(15) 0.0567(13) -0.0076(12) 0.0427(10) -0.0086(13)
C45 0.0598(12) 0.0433(15) 0.0385(11) 0.0019(11) 0.0333(9) -0.0025(13)
C46 0.0513(11) 0.0324(13) 0.0752(15) 0.0101(13) 0.0454(10) 0.0075(11)
C47 0.0406(10) 0.0353(13) 0.0601(13) 0.0100(11) 0.0339(9) 0.0114(11)
C48 0.0621(11) 0.0440(16) 0.1020(17) -0.0094(14) 0.0655(11) -0.0020(13)
C49 0.0591(12) 0.0399(16) 0.1058(18) 0.0078(14) 0.0621(11) 0.0120(13)
C50 0.0791(13) 0.074(2) 0.0873(15) 0.0325(15) 0.0707(11) 0.0273(16)
C51 0.0480(12) 0.0461(16) 0.0401(12) 0.0092(12) 0.0242(10) 0.0031(13)
C52 0.0568(14) 0.074(2) 0.0340(12) 0.0207(15) 0.0217(10) 0.0106(18)
C53 0.0646(16) 0.074(2) 0.0418(14) 0.0251(15) 0.0280(12) 0.0129(18)
C54 0.0761(13) 0.0406(18) 0.1008(17) 0.0068(13) 0.0776(11) 0.0027(12)
C55 0.0571(12) 0.0424(15) 0.0723(15) -0.0048(13) 0.0466(11) -0.0046(13)
C56 0.0314(9) 0.0444(14) 0.0314(10) 0.0037(10) 0.0209(7) 0.0015(10)
C57 0.0690(14) 0.090(3) 0.105(2) 0.028(2) 0.0688(13) 0.0205(19)
C58 0.0582(12) 0.0545(19) 0.0584(13) 0.0016(14) 0.0433(10) -0.0055(14)
N1 0.0210(7) 0.0437(12) 0.0230(8) 0.0090(8) 0.0090(6) 0.0137(8)
N2 0.0269(7) 0.0451(12) 0.0246(8) -0.0062(8) 0.0201(6) -0.0092(8)
N3 0.0363(8) 0.0391(12) 0.0290(8) -0.0036(9) 0.0202(7) -0.0028(9)
N4 0.0452(9) 0.0423(13) 0.0613(11) 0.0000(11) 0.0391(8) -0.0027(10)
N5 0.0329(8) 0.0282(10) 0.0413(10) 0.0039(9) 0.0206(7) -0.0011(8)
N6 0.0330(9) 0.0428(13) 0.0356(10) -0.0049(10) 0.0168(7) 0.0023(10)
N7 0.0567(10) 0.0386(13) 0.0618(12) 0.0092(11) 0.0416(9) 0.0048(11)
N8 0.0809(14) 0.0539(18) 0.148(2) -0.0106(18) 0.0829(14) -0.0068(15)
O2 0.0346(9) 0.1069(18) 0.0376(9) 0.0442(11) 0.0088(7) 0.0056(11)
O3 0.0284(7) 0.0629(13) 0.0566(9) 0.0088(10) 0.0260(6) 0.0065(8)
O4 0.0282(7) 0.0522(11) 0.0295(7) 0.0043(8) 0.0120(6) 0.0125(8)
O5 0.0272(7) 0.0832(16) 0.0310(8) -0.0034(10) 0.0152(6) -0.0057(9)
O6 0.0240(6) 0.0631(13) 0.0345(8) -0.0087(8) 0.0171(6) 0.0076(8)
O7 0.0231(6) 0.0462(11) 0.0507(9) -0.0111(9) 0.0182(6) -0.0063(7)
O8 0.0243(6) 0.0437(10) 0.0290(7) -0.0044(8) 0.0128(5) -0.0103(7)
O9 0.0229(7) 0.0631(13) 0.0307(7) -0.0004(9) 0.0144(5) 0.0024(8)
O10 0.0250(6) 0.0433(10) 0.0225(6) 0.0025(7) 0.0142(5) -0.0039(8)
O11 0.0851(12) 0.107(2) 0.0280(8) -0.0191(11) 0.0286(8) -0.0517(14)
O12 0.0326(8) 0.0745(15) 0.0309(8) -0.0186(10) 0.0135(6) -0.0010(10)
O13 0.1143(16) 0.0570(14) 0.0715(12) -0.0082(12) 0.0566(11) -0.0007(15)
O14 0.0889(17) 0.136(3) 0.131(2) 0.066(2) 0.0608(15) 0.030(2)
O15 0.0755(16) 0.083(3) 0.0915(19) 0.000 0.0612(13) 0.000

loop_
_atom_type_symbol
_atom_type_description
_atom_type_scat_dispersion_real
_atom_type_scat_dispersion_imag
_atom_type_scat_source
C C 0.0033 0.0016 'International Tables Vol C Tables 4.2.6.8 and 6.1.1.4'
H H 0.0000 0.0000 'International Tables Vol C Tables 4.2.6.8 and 6.1.1.4'
N N 0.0061 0.0033 'International Tables Vol C Tables 4.2.6.8 and 6.1.1.4'
O O 0.0106 0.0060 'International Tables Vol C Tables 4.2.6.8 and 6.1.1.4'
Zn Zn 0.2839 1.4301 'International Tables Vol C Tables 4.2.6.8 and 6.1.1.4'

loop_
_geom_angle_atom_site_label_1
_geom_angle_atom_site_label_2
_geom_angle_atom_site_label_3
_geom_angle
_geom_angle_site_symmetry_1
_geom_angle_site_symmetry_3
O16 C62 C62 91.3(6) . 2_656
O8 Zn1 O2 108.65(9) . .
O8 Zn1 O10 118.15(7) . .
O2 Zn1 O10 110.61(8) . .
O8 Zn1 N3 112.08(8) . .
O2 Zn1 N3 96.12(10) . .
O10 Zn1 N3 109.03(9) . .
O6 Zn2 O4 116.90(8) . .
O6 Zn2 O12 110.01(8) . .
O4 Zn2 O12 109.53(8) . .
O6 Zn2 N6 109.72(10) . .
O4 Zn2 N6 111.96(8) . .
O12 Zn2 N6 96.89(10) . .
O2 C1 O1 121.2(3) . .
O2 C1 C2 121.0(3) . .
O1 C1 C2 117.8(3) . .
C7 C2 C3 117.9(2) . .
C7 C2 C1 121.3(3) . .
C3 C2 C1 120.8(3) . .
C4 C3 C2 119.5(2) . .
C4 C3 H3 120.3 . .
C2 C3 H3 120.3 . .
C5 C4 C3 121.0(2) . .
C5 C4 H4 119.5 . .
C3 C4 H4 119.5 . .
C4 C5 C6 119.9(2) . .
C4 C5 N1 118.7(2) . .
C6 C5 N1 121.3(2) . .
C7 C6 C5 119.3(2) . .
C7 C6 H6 120.3 . .
C5 C6 H6 120.3 . .
C6 C7 C2 122.3(3) . .
C6 C7 H7 118.9 . .
C2 C7 H7 118.9 . .
C9 C8 C13 118.32(19) . .
C9 C8 N1 120.2(2) . .
C13 C8 N1 121.5(2) . .
C8 C9 C10 121.7(2) . .
C8 C9 H9 119.2 . .
C10 C9 H9 119.2 . .
C9 C10 C11 119.3(2) . .
C9 C10 H10 120.3 . .
C11 C10 H10 120.3 . .
C12 C11 C10 118.33(19) . .
C12 C11 C14 121.4(2) . .
C10 C11 C14 120.3(2) . .
C11 C12 C13 122.0(2) . .
C11 C12 H12 119.0 . .
C13 C12 H12 119.0 . .
C12 C13 C8 120.3(2) . .
C12 C13 H13 119.9 . .
C8 C13 H13 119.9 . .
O3 C14 O4 124.3(2) . .
O3 C14 C11 117.8(2) . .
O4 C14 C11 117.9(2) . .
C20 C15 C16 119.4(2) . .
C20 C15 N1 119.56(19) . 3_545
C16 C15 N1 120.92(19) . 3_545
C17 C16 C15 120.5(2) . .
C17 C16 H16 119.8 . .
C15 C16 H16 119.7 . .
C16 C17 C18 119.7(2) . .
C16 C17 H17 120.2 . .
C18 C17 H17 120.2 . .
C19 C18 C17 120.5(2) . .
C19 C18 C21 119.08(19) . .
C17 C18 C21 120.38(19) . .
C18 C19 C20 120.8(2) . .
C18 C19 H19 119.6 . .
C20 C19 H19 119.6 . .
C19 C20 C15 119.0(2) . .
C19 C20 H20 120.5 . .
C15 C20 H20 120.5 . .
O5 C21 O6 123.0(2) . .
O5 C21 C18 120.0(2) . .
O6 C21 C18 116.9(2) . .
N2 C22 C23 120.4(2) . .
N2 C22 C27 120.8(2) . .
C23 C22 C27 118.7(2) . .
C24 C23 C22 120.1(2) . .
C24 C23 H23 119.9 . .
C22 C23 H23 119.9 . .
C25 C24 C23 121.5(2) . .
C25 C24 H24 119.3 . .
C23 C24 H24 119.3 . .
C24 C25 C26 119.1(2) . .
C24 C25 C28 122.2(2) . .
C26 C25 C28 118.7(2) . .
C27 C26 C25 119.5(2) . .
C27 C26 H26 120.3 . .
C25 C26 H26 120.2 . .
C26 C27 C22 121.1(2) . .
C26 C27 H27 119.4 . .
C22 C27 H27 119.4 . .
O8 C28 O7 125.40(19) . .
O8 C28 C25 115.6(2) . .
O7 C28 C25 119.0(2) . .
C30 C29 C34 120.6(2) . .
C30 C29 N2 120.58(19) . 3
C34 C29 N2 118.78(19) . 3
C31 C30 C29 121.3(2) . .
C31 C30 H30 119.4 . .
C29 C30 H30 119.4 . .
C30 C31 C32 119.8(2) . .
C30 C31 H31 120.1 . .
C32 C31 H31 120.1 . .
C33 C32 C31 117.8(2) . .
C33 C32 C35 123.3(2) . .
C31 C32 C35 118.89(19) . .
C32 C33 C34 122.2(2) . .
C32 C33 H33 118.9 . .
C34 C33 H33 118.9 . .
C29 C34 C33 118.2(2) . .
C29 C34 H34 120.9 . .
C33 C34 H34 120.9 . .
O9 C35 O10 123.6(2) . .
O9 C35 C32 121.0(2) . .
O10 C35 C32 115.38(19) . .
C37 C36 N2 121.1(2) . 1_656
C37 C36 C41 118.9(2) . .
N2 C36 C41 119.9(2) 1_656 .
C38 C37 C36 120.3(2) . .
C38 C37 H37 119.9 . .
C36 C37 H37 119.9 . .
C37 C38 C39 119.9(2) . .
C37 C38 H38 120.1 . .
C39 C38 H38 120.1 . .
C40 C39 C38 119.4(2) . .
C40 C39 C42 123.3(2) . .
C38 C39 C42 117.3(2) . .
C39 C40 C41 121.8(2) . .
C39 C40 H40 119.1 . .
C41 C40 H40 119.1 . .
C40 C41 C36 119.6(2) . .
C40 C41 H41 120.2 . .
C36 C41 H41 120.2 . .
O11 C42 O12 127.7(2) . .
O11 C42 C39 118.2(2) . .
O12 C42 C39 114.1(2) . .
N3 C43 N4 111.4(2) . .
N3 C43 H43 124.3 . .
N4 C43 H43 124.3 . .
N4 C44 C45 106.3(3) . .
N4 C44 H44 126.9 . .
C45 C44 H44 126.9 . .
N3 C45 C44 108.8(3) . .
N3 C45 H45 125.6 . .
C44 C45 H45 125.6 . .
N4 C46 C47 109.1(2) . .
N4 C46 H46A 109.9 . .
C47 C46 H46A 109.8 . .
N4 C46 H46B 109.9 . .
C47 C46 H46B 109.8 . .
H46A C46 H46B 108.3 . .
C46 C47 C48 115.4(2) . .
C46 C47 N5 109.0(2) . .
C48 C47 N5 104.1(2) . .
C46 C47 H47 109.4 . .
C48 C47 H47 109.4 . .
N5 C47 H47 109.4 . .
C49 C48 C47 105.3(3) . .
C49 C48 H48A 110.7 . .
C47 C48 H48A 110.7 . .
C49 C48 H48B 110.7 . .
C47 C48 H48B 110.7 . .
H48A C48 H48B 108.8 . .
C48 C49 C50 102.5(3) . .
C48 C49 H49A 111.3 . .
C50 C49 H49A 111.3 . .
C48 C49 H49B 111.3 . .
C50 C49 H49B 111.3 . .
H49A C49 H49B 109.2 . .
N5 C50 C49 105.8(3) . .
N5 C50 H50A 110.6 . .
C49 C50 H50A 110.6 . .
N5 C50 H50B 110.6 . .
C49 C50 H50B 110.6 . .
H50A C50 H50B 108.7 . .
N6 C51 N7 110.2(2) . .
N6 C51 H51 124.9 . .
N7 C51 H51 124.9 . .
C53 C52 N6 109.0(3) . .
C53 C52 H52 125.5 . .
N6 C52 H52 125.5 . .
C52 C53 N7 107.6(3) . .
C52 C53 H53 126.2 . .
N7 C53 H53 126.2 . .
N7 C54 C55 109.7(3) . .
N7 C54 H54A 109.7 . .
C55 C54 H54A 109.7 . .
N7 C54 H54B 109.7 . .
C55 C54 H54B 109.7 . .
H54A C54 H54B 108.2 . .
C56 C55 N8 103.1(2) . .
C56 C55 C54 110.9(3) . .
N8 C55 C54 116.0(3) . .
C56 C55 H55 108.9 . .
N8 C55 H55 108.9 . .
C54 C55 H55 108.9 . .
C55 C56 C58 107.5(3) . .
C55 C56 H56A 110.2 . .
C58 C56 H56A 110.2 . .
C55 C56 H56B 110.2 . .
C58 C56 H56B 110.2 . .
H56A C56 H56B 108.5 . .
C58 C57 N8 106.3(3) . .
C58 C57 H57A 110.5 . .
N8 C57 H57A 110.5 . .
C58 C57 H57B 110.5 . .
N8 C57 H57B 110.5 . .
H57A C57 H57B 108.7 . .
C57 C58 C56 104.6(3) . .
C57 C58 H58A 110.8 . .
C56 C58 H58A 110.8 . .
C57 C58 H58B 110.8 . .
C56 C58 H58B 110.8 . .
H58A C58 H58B 108.9 . .
N9 C59 N9 62.7(7) . 2_557
O18 C61 O18 101.3(12) . 2_557
O18 C61 N9 101.1(6) . .
O18 C61 N9 156.1(6) 2_557 .
O18 C61 N9 156.1(7) . 2_557
O18 C61 N9 101.1(6) 2_557 2_557
N9 C61 N9 58.4(6) . 2_557
C5 N1 C15 119.28(17) . 3_455
C5 N1 C8 121.7(2) . .
C15 N1 C8 118.93(18) 3_455 .
C22 N2 C29 119.32(19) . 3_445
C22 N2 C36 122.5(2) . 1_454
C29 N2 C36 117.98(17) 3_445 1_454
C43 N3 C45 106.5(2) . .
C43 N3 Zn1 121.20(18) . .
C45 N3 Zn1 126.86(18) . .
C43 N4 C44 107.1(3) . .
C43 N4 C46 122.7(3) . .
C44 N4 C46 128.5(3) . .
C50 N5 C47 108.0(2) . .
C50 N5 H5A 110.1 . .
C47 N5 H5A 110.1 . .
C50 N5 H5B 110.1 . .
C47 N5 H5B 110.1 . .
H5A N5 H5B 108.4 . .
C51 N6 C52 106.1(3) . .
C51 N6 Zn2 123.3(2) . .
C52 N6 Zn2 125.8(2) . .
C51 N7 C53 107.0(3) . .
C51 N7 C54 126.5(3) . .
C53 N7 C54 126.2(3) . .
C55 N8 C57 99.8(3) . .
C55 N8 H8A 111.8 . .
C57 N8 H8A 111.8 . .
C55 N8 H8B 111.8 . .
C57 N8 H8B 111.8 . .
H8A N8 H8B 109.5 . .
C59 N9 C60 122.4(6) . .
C59 N9 N9 58.7(3) . 2_557
C60 N9 N9 165.0(9) . 2_557
C59 N9 C61 119.4(5) . .
C60 N9 C61 115.9(6) . .
N9 N9 C61 60.8(3) 2_557 .
C1 O2 Zn1 124.1(2) . .
C14 O4 Zn2 124.34(16) . .
C21 O6 Zn2 113.32(15) . .
C28 O8 Zn1 123.06(15) . .
C35 O10 Zn1 110.92(14) . .
C42 O12 Zn2 122.42(18) . .
C61 O18 O18 39.3(6) . 2_557

loop_
_geom_bond_atom_site_label_1
_geom_bond_atom_site_label_2
_geom_bond_distance
_geom_bond_site_symmetry_2
C62 O16 1.515(8) .
C62 C62 1.99(2) 2_656
O1 C1 1.254(5) .
Zn1 O8 1.9522(16) .
Zn1 O2 1.9608(19) .
Zn1 O10 1.9842(17) .
Zn1 N3 2.025(2) .
Zn2 O6 1.9467(19) .
Zn2 O4 1.9475(16) .
Zn2 O12 1.9877(18) .
Zn2 N6 2.018(3) .
C1 O2 1.205(4) .
C1 C2 1.481(3) .
C2 C7 1.383(4) .
C2 C3 1.398(4) .
C3 C4 1.396(3) .
C3 H3 0.9500 .
C4 C5 1.356(3) .
C4 H4 0.9500 .
C5 C6 1.386(3) .
C5 N1 1.423(3) .
C6 C7 1.366(3) .
C6 H6 0.9500 .
C7 H7 0.9500 .
C8 C9 1.396(3) .
C8 C13 1.387(3) .
C8 N1 1.424(3) .
C9 C10 1.378(3) .
C9 H9 0.9500 .
C10 C11 1.423(3) .
C10 H10 0.9500 .
C11 C12 1.368(4) .
C11 C14 1.471(3) .
C12 C13 1.385(3) .
C12 H12 0.9500 .
C13 H13 0.9500 .
C14 O3 1.263(3) .
C14 O4 1.285(3) .
C15 C20 1.424(3) .
C15 C16 1.404(3) .
C15 N1 1.402(3) 3_545
C16 C17 1.382(3) .
C16 H16 0.9500 .
C17 C18 1.412(3) .
C17 H17 0.9500 .
C18 C19 1.373(3) .
C18 C21 1.507(3) .
C19 C20 1.399(3) .
C19 H19 0.9500 .
C20 H20 0.9500 .
C21 O5 1.224(3) .
C21 O6 1.267(3) .
C22 N2 1.394(3) .
C22 C23 1.385(3) .
C22 C27 1.406(3) .
C23 C24 1.400(3) .
C23 H23 0.9500 .
C24 C25 1.369(3) .
C24 H24 0.9500 .
C25 C26 1.414(3) .
C25 C28 1.512(3) .
C26 C27 1.386(3) .
C26 H26 0.9500 .
C27 H27 0.9500 .
C28 O8 1.261(3) .
C28 O7 1.246(3) .
C29 C30 1.359(3) .
C29 C34 1.396(3) .
C29 N2 1.440(3) 3
C30 C31 1.368(3) .
C30 H30 0.9500 .
C31 C32 1.423(3) .
C31 H31 0.9500 .
C32 C33 1.375(3) .
C32 C35 1.488(3) .
C33 C34 1.387(3) .
C33 H33 0.9500 .
C34 H34 0.9500 .
C35 O9 1.248(3) .
C35 O10 1.297(3) .
C36 C37 1.400(4) .
C36 N2 1.409(3) 1_656
C36 C41 1.429(4) .
C37 C38 1.406(3) .
C37 H37 0.9500 .
C38 C39 1.419(4) .
C38 H38 0.9500 .
C39 C40 1.373(4) .
C39 C42 1.513(3) .
C40 C41 1.386(3) .
C40 H40 0.9500 .
C41 H41 0.9500 .
C42 O11 1.224(4) .
C42 O12 1.280(4) .
C43 N3 1.329(3) .
C43 N4 1.332(4) .
C43 H43 0.9500 .
C44 N4 1.368(4) .
C44 C45 1.380(5) .
C44 H44 0.9500 .
C45 N3 1.351(3) .
C45 H45 0.9500 .
C46 N4 1.458(4) .
C46 C47 1.526(4) .
C46 H46A 0.9900 .
C46 H46B 0.9900 .
C47 C48 1.513(4) .
C47 N5 1.528(4) .
C47 H47 1.0000 .
C48 C49 1.494(4) .
C48 H48A 0.9900 .
C48 H48B 0.9900 .
C49 C50 1.551(5) .
C49 H49A 0.9900 .
C49 H49B 0.9900 .
C50 N5 1.478(4) .
C50 H50A 0.9900 .
C50 H50B 0.9900 .
C51 N6 1.306(4) .
C51 N7 1.357(4) .
C51 H51 0.9500 .
C52 C53 1.306(6) .
C52 N6 1.410(4) .
C52 H52 0.9500 .
C53 N7 1.379(4) .
C53 H53 0.9500 .
C54 N7 1.463(5) .
C54 C55 1.533(4) .
C54 H54A 0.9900 .
C54 H54B 0.9900 .
C55 C56 1.466(4) .
C55 N8 1.482(4) .
C55 H55 1.0000 .
C56 C58 1.516(4) .
C56 H56A 0.9900 .
C56 H56B 0.9900 .
C57 C58 1.463(6) .
C57 N8 1.606(5) .
C57 H57A 0.9900 .
C57 H57B 0.9900 .
C58 H58A 0.9900 .
C58 H58B 0.9900 .
C59 N9 1.506(7) .
C59 N9 1.506(7) 2_557
C61 O18 1.101(9) .
C61 O18 1.101(10) 2_557
C61 N9 1.605(8) .
C61 N9 1.605(8) 2_557
N1 C15 1.402(3) 3_455
N2 C29 1.440(3) 3_445
N2 C36 1.409(3) 1_454
N5 H5A 0.9200 .
N5 H5B 0.9200 .
N8 H8A 0.9200 .
N8 H8B 0.9200 .
N9 C60 1.539(8) .
N9 N9 1.567(16) 2_557
O18 O18 1.70(2) 2_557
